data_7719898
loop_
_publ_author_name
'Ustynyuk, Yuri'
'Gloriozov, Igor P.'
'Sizova, Zoia'
'Zhokhova, Nelly'
'Leksina, Uliana'
'Fominykh, Anna'
'Matveev, Petr I.'
'Petrov, Vladimir G.'
'Tafeenko, Viktor'
'Gopin, Alexander'
'Nenajdenko, Valentine'

_publ_section_title
;
 Novel hydrophilic cationic receptors for binding pertechnetate anion in
 aqueous solutions. Quantum-chemical modeling, synthesis, structure and
 properties
;
_journal_name_full 'Dalton Transactions'
_journal_paper_doi 10.1039/D5DT02176F
_journal_year 2025
_chemical_formula_moiety 'C13 H16 N2, 2(O4 Re)'
_chemical_formula_sum 'C13 H16 N2 O8 Re2'
_chemical_formula_weight 700.68
_space_group_crystal_system monoclinic
_space_group_IT_number 14
_space_group_name_Hall '-P 2ybc'
_space_group_name_H-M_alt 'P 1 21/c 1'
_atom_sites_solution_hydrogens geom
_audit_creation_method SHELXL-2014/7
_audit_update_record
;
2025-11-18 deposited with the CCDC.	2025-11-24 downloaded from the CCDC.
;
_cell_angle_alpha 90
_cell_angle_beta 90.590(4)
_cell_angle_gamma 90
_cell_formula_units_Z 4
_cell_length_a 12.7103(5)
_cell_length_b 12.8430(5)
_cell_length_c 10.8220(4)
_cell_measurement_reflns_used 20542
_cell_measurement_temperature 295(2)
_cell_measurement_theta_max 27.40
_cell_measurement_theta_min 2.94
_cell_volume 1766.47(12)
_computing_cell_refinement
;
X-AREA
  Stoe & Cie (2002). Stoe & Cie, Darmstadt, Germany.
;
_computing_data_collection
;
X-AREA,
  Stoe & Cie (2002). Stoe & Cie, Darmstadt, Germany.
;
_computing_data_reduction
;
X-AREA, X-RED
  Stoe & Cie (2002). Stoe & Cie, Darmstadt, Germany.
;
_computing_molecular_graphics 'DIAMOND (Brandenburg, 2000)'
_computing_publication_material 'Platon, A.L.Spek,2009'
_computing_structure_refinement 'SHELXL-2014/7 (Sheldrick, 2014)'
_computing_structure_solution
;
SHELXT:  Sheldrick, G. M. (2015). Acta Cryst. A71, 3-8.
;
_diffrn_ambient_temperature 295
_diffrn_detector Pilatus100K
_diffrn_detector_area_resol_mean 5.81
_diffrn_detector_type STOE
_diffrn_measured_fraction_theta_full 1.000
_diffrn_measured_fraction_theta_max 1.000
_diffrn_measurement_device_type stoe
_diffrn_measurement_method 'rotation method'
_diffrn_radiation_collimation '0.5 mm diameter, monocapillary'
_diffrn_radiation_monochromator 'plane graphite'
_diffrn_radiation_polarisn_norm 0
_diffrn_radiation_type 'Mo K\a'
_diffrn_radiation_wavelength 0.71073
_diffrn_reflns_av_R_equivalents 0.0731
_diffrn_reflns_av_unetI/netI 0.0654
_diffrn_reflns_Laue_measured_fraction_full 1.000
_diffrn_reflns_Laue_measured_fraction_max 1.000
_diffrn_reflns_limit_h_max 15
_diffrn_reflns_limit_h_min -15
_diffrn_reflns_limit_k_max 15
_diffrn_reflns_limit_k_min -15
_diffrn_reflns_limit_l_max 13
_diffrn_reflns_limit_l_min -13
_diffrn_reflns_number 43408
_diffrn_reflns_point_group_measured_fraction_full 1.000
_diffrn_reflns_point_group_measured_fraction_max 1.000
_diffrn_reflns_theta_full 25.242
_diffrn_reflns_theta_max 25.994
_diffrn_reflns_theta_min 2.254
_diffrn_source 'Mo LFF Sealed Tube'
_diffrn_source_current 40
_diffrn_source_power 2.000
_diffrn_source_voltage 50
_exptl_absorpt_coefficient_mu 13.736
_exptl_absorpt_correction_T_max 0.604
_exptl_absorpt_correction_T_min 0.432
_exptl_absorpt_correction_type multi-scan
_exptl_absorpt_process_details
;
[c.f. r.h. blessing, acta cryst. (1995), a51, 33-38]
;
_exptl_crystal_colour COLORLESS
_exptl_crystal_density_diffrn 2.635
_exptl_crystal_description BLOCK
_exptl_crystal_F_000 1288
_exptl_crystal_size_max .16
_exptl_crystal_size_mid .13
_exptl_crystal_size_min .11
_refine_diff_density_max 0.988
_refine_diff_density_min -0.855
_refine_diff_density_rms 0.158
_refine_ls_extinction_coef 0.00108(4)
_refine_ls_extinction_expression Fc^*^=kFc[1+0.001xFc^2^\l^3^/sin(2\q)]^-1/4^
_refine_ls_extinction_method 'SHELXL-2014/7 (Sheldrick 2014'
_refine_ls_goodness_of_fit_ref 0.787
_refine_ls_hydrogen_treatment constr
_refine_ls_matrix_type full
_refine_ls_number_parameters 227
_refine_ls_number_reflns 3472
_refine_ls_number_restraints 0
_refine_ls_restrained_S_all 0.787
_refine_ls_R_factor_all 0.0585
_refine_ls_R_factor_gt 0.0283
_refine_ls_shift/su_max 0.001
_refine_ls_shift/su_mean 0.000
_refine_ls_structure_factor_coef Fsqd
_refine_ls_weighting_details 'w=1/[\s^2^(Fo^2^)+(0.0168P)^2^] where P=(Fo^2^+2Fc^2^)/3'
_refine_ls_weighting_scheme calc
_refine_ls_wR_factor_gt 0.0445
_refine_ls_wR_factor_ref 0.0480
_reflns_Friedel_coverage 0.000
_reflns_number_gt 2242
_reflns_number_total 3472
_reflns_threshold_expression 'I > 2\s(I)'
_cod_data_source_file d5dt02176f2.cif
_cod_data_source_block SZA384NEW1
_cod_original_sg_symbol_H-M 'P 21/c'
_cod_database_code 7719898
_shelx_shelxl_version_number 2014/7
_shelx_space_group_comment
;
The symmetry employed for this shelxl refinement is uniquely defined
by the following loop, which should always be used as a source of
symmetry information in preference to the above space-group names.
They are only intended as comments.
;

loop_
_space_group_symop_operation_xyz
'x, y, z'
'-x, y+1/2, -z+1/2'
'-x, -y, -z'
'x, -y-1/2, z-1/2'

loop_
_atom_site_label
_atom_site_type_symbol
_atom_site_fract_x
_atom_site_fract_y
_atom_site_fract_z
_atom_site_U_iso_or_equiv
_atom_site_adp_type
_atom_site_occupancy
_atom_site_site_symmetry_order
_atom_site_calc_flag
_atom_site_refinement_flags_posn
_atom_site_refinement_flags_adp
_atom_site_refinement_flags_occupancy
_atom_site_disorder_assembly
_atom_site_disorder_group
Re1 Re 0.58040(2) 0.25749(2) 0.65708(2) 0.03149(10) Uani 1 1 d . . . . .
Re2 Re 0.90633(2) 0.73428(2) -0.03762(3) 0.03308(11) Uani 1 1 d . . . . .
O1 O 0.5500(5) 0.1371(4) 0.7151(5) 0.0565(17) Uani 1 1 d . . . . .
O2 O 0.7054(5) 0.2874(4) 0.7000(5) 0.0576(16) Uani 1 1 d . . . . .
O3 O 0.4954(6) 0.3492(4) 0.7130(5) 0.076(2) Uani 1 1 d . . . . .
O4 O 0.5704(4) 0.2557(4) 0.4989(4) 0.0503(13) Uani 1 1 d . . . . .
O5 O 0.9479(5) 0.6161(4) -0.0910(6) 0.0657(19) Uani 1 1 d . . . . .
O6 O 0.8950(5) 0.7276(4) 0.1185(5) 0.0611(16) Uani 1 1 d . . . . .
O7 O 0.9951(6) 0.8288(5) -0.0760(6) 0.086(2) Uani 1 1 d . . . . .
O8 O 0.7875(4) 0.7633(4) -0.1025(5) 0.0503(14) Uani 1 1 d . . . . .
N1 N 0.7857(5) 0.5072(4) 0.1435(5) 0.0264(14) Uani 1 1 d . . . . .
N2 N 0.7484(5) 0.4654(4) 0.4851(5) 0.0268(15) Uani 1 1 d . . . . .
C1 C 0.7987(7) 0.4413(5) 0.0482(7) 0.040(2) Uani 1 1 d . . . . .
H1 H 0.8564 0.3968 0.0475 0.047 Uiso 1 1 calc R U . . .
C2 C 0.7278(8) 0.4394(6) -0.0474(8) 0.043(2) Uani 1 1 d . . . . .
H2 H 0.7370 0.3937 -0.1131 0.052 Uiso 1 1 calc R U . . .
C3 C 0.6427(8) 0.5055(7) -0.0457(9) 0.051(3) Uani 1 1 d . . . . .
H3 H 0.5934 0.5045 -0.1097 0.062 Uiso 1 1 calc R U . . .
C4 C 0.6316(7) 0.5724(6) 0.0508(9) 0.050(3) Uani 1 1 d . . . . .
H4 H 0.5749 0.6181 0.0521 0.059 Uiso 1 1 calc R U . . .
C5 C 0.7045(7) 0.5729(5) 0.1473(8) 0.039(2) Uani 1 1 d . . . . .
H5 H 0.6967 0.6182 0.2136 0.047 Uiso 1 1 calc R U . . .
C6 C 0.8117(6) 0.4829(5) 0.5808(7) 0.0312(19) Uani 1 1 d . . . . .
H6 H 0.8740 0.4452 0.5880 0.037 Uiso 1 1 calc R U . . .
C7 C 0.7882(7) 0.5546(5) 0.6690(7) 0.038(2) Uani 1 1 d . . . . .
H7 H 0.8347 0.5670 0.7343 0.045 Uiso 1 1 calc R U . . .
C8 C 0.6964(8) 0.6078(5) 0.6607(8) 0.043(2) Uani 1 1 d . . . . .
H8 H 0.6786 0.6562 0.7210 0.051 Uiso 1 1 calc R U . . .
C9 C 0.6294(8) 0.5895(6) 0.5620(9) 0.051(3) Uani 1 1 d . . . . .
H9 H 0.5662 0.6256 0.5547 0.061 Uiso 1 1 calc R U . . .
C10 C 0.6574(7) 0.5168(6) 0.4739(8) 0.040(2) Uani 1 1 d . . . . .
H10 H 0.6129 0.5037 0.4069 0.048 Uiso 1 1 calc R U . . .
C11 C 0.7757(7) 0.3853(5) 0.3921(7) 0.038(2) Uani 1 1 d . . . . .
H11A H 0.7169 0.3770 0.3350 0.046 Uiso 1 1 calc R U . . .
H11B H 0.7865 0.3192 0.4337 0.046 Uiso 1 1 calc R U . . .
C12 C 0.8732(7) 0.4118(5) 0.3195(6) 0.0354(19) Uani 1 1 d . . . . .
H12A H 0.8885 0.3542 0.2647 0.043 Uiso 1 1 calc R U . . .
H12B H 0.9320 0.4183 0.3770 0.043 Uiso 1 1 calc R U . . .
C13 C 0.8666(7) 0.5109(5) 0.2430(7) 0.0378(19) Uani 1 1 d . . . . .
H13A H 0.8512 0.5689 0.2974 0.045 Uiso 1 1 calc R U . . .
H13B H 0.9347 0.5239 0.2063 0.045 Uiso 1 1 calc R U . . .

loop_
_atom_site_aniso_label
_atom_site_aniso_U_11
_atom_site_aniso_U_22
_atom_site_aniso_U_33
_atom_site_aniso_U_23
_atom_site_aniso_U_13
_atom_site_aniso_U_12
Re1 0.0290(2) 0.03432(16) 0.03111(17) -0.00064(13) -0.00276(13) 0.00468(14)
Re2 0.0307(2) 0.03353(16) 0.03500(19) -0.00021(14) 0.00113(14) -0.00459(14)
O1 0.058(5) 0.060(3) 0.051(4) 0.008(3) 0.006(3) -0.019(3)
O2 0.064(5) 0.056(3) 0.054(4) 0.006(3) 0.000(3) -0.013(3)
O3 0.096(6) 0.087(4) 0.044(4) -0.010(3) -0.004(4) 0.050(4)
O4 0.053(4) 0.061(3) 0.036(3) 0.003(2) 0.000(3) 0.013(3)
O5 0.059(5) 0.068(3) 0.069(4) -0.017(3) -0.004(4) 0.024(3)
O6 0.083(5) 0.051(3) 0.050(3) 0.009(3) 0.005(3) 0.002(3)
O7 0.079(6) 0.107(5) 0.071(5) 0.018(4) -0.027(4) -0.066(4)
O8 0.041(4) 0.052(3) 0.059(3) 0.002(3) 0.007(3) 0.009(3)
N1 0.022(4) 0.030(3) 0.027(4) 0.003(2) 0.003(3) 0.001(3)
N2 0.029(5) 0.028(3) 0.024(4) 0.002(2) -0.006(3) 0.000(3)
C1 0.046(6) 0.038(4) 0.035(5) -0.003(3) 0.003(4) 0.006(4)
C2 0.044(7) 0.052(5) 0.034(5) 0.007(4) -0.006(5) -0.013(4)
C3 0.038(7) 0.071(6) 0.045(6) 0.021(5) -0.016(5) -0.027(5)
C4 0.030(7) 0.062(5) 0.056(7) 0.023(5) 0.001(5) 0.003(4)
C5 0.032(6) 0.038(4) 0.048(5) -0.001(3) 0.010(5) 0.010(3)
C6 0.027(5) 0.034(4) 0.032(5) 0.007(3) 0.001(4) 0.006(3)
C7 0.035(6) 0.045(4) 0.032(5) -0.009(3) -0.001(4) -0.009(4)
C8 0.050(7) 0.038(4) 0.041(5) -0.005(3) 0.014(5) 0.006(4)
C9 0.039(7) 0.050(5) 0.064(7) 0.019(4) 0.017(6) 0.017(4)
C10 0.025(6) 0.053(4) 0.042(6) 0.012(4) -0.003(4) -0.002(4)
C11 0.046(6) 0.032(3) 0.037(5) -0.006(3) 0.003(4) -0.002(4)
C12 0.042(6) 0.036(4) 0.028(4) -0.004(3) -0.006(4) 0.009(3)
C13 0.035(6) 0.042(4) 0.037(5) -0.008(3) -0.002(4) -0.003(4)

loop_
_atom_type_symbol
_atom_type_description
_atom_type_scat_dispersion_real
_atom_type_scat_dispersion_imag
_atom_type_scat_source
C C 0.0033 0.0016 'International Tables Vol C Tables 4.2.6.8 and 6.1.1.4'
H H 0.0000 0.0000 'International Tables Vol C Tables 4.2.6.8 and 6.1.1.4'
N N 0.0061 0.0033 'International Tables Vol C Tables 4.2.6.8 and 6.1.1.4'
O O 0.0106 0.0060 'International Tables Vol C Tables 4.2.6.8 and 6.1.1.4'
Re Re -1.0185 7.2310 'International Tables Vol C Tables 4.2.6.8 and 6.1.1.4'

loop_
_geom_angle_atom_site_label_1
_geom_angle_atom_site_label_2
_geom_angle_atom_site_label_3
_geom_angle
_geom_angle_site_symmetry_1
_geom_angle_site_symmetry_3
_geom_angle_publ_flag
O2 Re1 O3 109.9(3) . . ?
O2 Re1 O1 108.5(3) . . ?
O3 Re1 O1 110.2(3) . . ?
O2 Re1 O4 109.7(3) . . ?
O3 Re1 O4 108.7(3) . . ?
O1 Re1 O4 109.8(3) . . ?
O6 Re2 O8 109.7(3) . . ?
O6 Re2 O5 108.7(3) . . ?
O8 Re2 O5 109.3(3) . . ?
O6 Re2 O7 109.9(3) . . ?
O8 Re2 O7 109.3(3) . . ?
O5 Re2 O7 109.9(4) . . ?
C5 N1 C1 121.5(7) . . ?
C5 N1 C13 119.2(6) . . ?
C1 N1 C13 119.2(6) . . ?
C6 N2 C10 120.3(7) . . ?
C6 N2 C11 120.3(6) . . ?
C10 N2 C11 119.3(7) . . ?
N1 C1 C2 120.5(8) . . ?
N1 C1 H1 119.8 . . ?
C2 C1 H1 119.8 . . ?
C1 C2 C3 119.4(8) . . ?
C1 C2 H2 120.3 . . ?
C3 C2 H2 120.3 . . ?
C4 C3 C2 119.2(9) . . ?
C4 C3 H3 120.4 . . ?
C2 C3 H3 120.4 . . ?
C3 C4 C5 120.4(9) . . ?
C3 C4 H4 119.8 . . ?
C5 C4 H4 119.8 . . ?
N1 C5 C4 118.9(7) . . ?
N1 C5 H5 120.5 . . ?
C4 C5 H5 120.5 . . ?
N2 C6 C7 121.8(7) . . ?
N2 C6 H6 119.1 . . ?
C7 C6 H6 119.1 . . ?
C8 C7 C6 119.3(8) . . ?
C8 C7 H7 120.3 . . ?
C6 C7 H7 120.3 . . ?
C7 C8 C9 119.3(8) . . ?
C7 C8 H8 120.3 . . ?
C9 C8 H8 120.3 . . ?
C8 C9 C10 119.2(8) . . ?
C8 C9 H9 120.4 . . ?
C10 C9 H9 120.4 . . ?
N2 C10 C9 120.0(8) . . ?
N2 C10 H10 120.0 . . ?
C9 C10 H10 120.0 . . ?
N2 C11 C12 113.2(5) . . ?
N2 C11 H11A 108.9 . . ?
C12 C11 H11A 108.9 . . ?
N2 C11 H11B 108.9 . . ?
C12 C11 H11B 108.9 . . ?
H11A C11 H11B 107.7 . . ?
C11 C12 C13 115.5(6) . . ?
C11 C12 H12A 108.4 . . ?
C13 C12 H12A 108.4 . . ?
C11 C12 H12B 108.4 . . ?
C13 C12 H12B 108.4 . . ?
H12A C12 H12B 107.5 . . ?
N1 C13 C12 113.8(6) . . ?
N1 C13 H13A 108.8 . . ?
C12 C13 H13A 108.8 . . ?
N1 C13 H13B 108.8 . . ?
C12 C13 H13B 108.8 . . ?
H13A C13 H13B 107.7 . . ?

loop_
_geom_bond_atom_site_label_1
_geom_bond_atom_site_label_2
_geom_bond_distance
_geom_bond_site_symmetry_2
_geom_bond_publ_flag
Re1 O2 1.694(6) . ?
Re1 O3 1.713(6) . ?
Re1 O1 1.714(5) . ?
Re1 O4 1.715(5) . ?
Re2 O6 1.699(5) . ?
Re2 O8 1.700(5) . ?
Re2 O5 1.710(5) . ?
Re2 O7 1.711(6) . ?
N1 C5 1.334(9) . ?
N1 C1 1.345(9) . ?
N1 C13 1.482(9) . ?
N2 C6 1.325(9) . ?
N2 C10 1.336(10) . ?
N2 C11 1.483(8) . ?
C1 C2 1.365(11) . ?
C1 H1 0.9300 . ?
C2 C3 1.376(12) . ?
C2 H2 0.9300 . ?
C3 C4 1.360(12) . ?
C3 H3 0.9300 . ?
C4 C5 1.389(12) . ?
C4 H4 0.9300 . ?
C5 H5 0.9300 . ?
C6 C7 1.362(10) . ?
C6 H6 0.9300 . ?
C7 C8 1.354(11) . ?
C7 H7 0.9300 . ?
C8 C9 1.379(12) . ?
C8 H8 0.9300 . ?
C9 C10 1.383(11) . ?
C9 H9 0.9300 . ?
C10 H10 0.9300 . ?
C11 C12 1.514(11) . ?
C11 H11A 0.9700 . ?
C11 H11B 0.9700 . ?
C12 C13 1.520(9) . ?
C12 H12A 0.9700 . ?
C12 H12B 0.9700 . ?
C13 H13A 0.9700 . ?
C13 H13B 0.9700 . ?

loop_
_geom_torsion_atom_site_label_1
_geom_torsion_atom_site_label_2
_geom_torsion_atom_site_label_3
_geom_torsion_atom_site_label_4
_geom_torsion
_geom_torsion_site_symmetry_1
_geom_torsion_site_symmetry_2
_geom_torsion_site_symmetry_3
_geom_torsion_site_symmetry_4
_geom_torsion_publ_flag
C5 N1 C1 C2 -0.5(11) . . . . ?
C13 N1 C1 C2 -177.2(7) . . . . ?
N1 C1 C2 C3 0.0(11) . . . . ?
C1 C2 C3 C4 0.7(12) . . . . ?
C2 C3 C4 C5 -0.9(12) . . . . ?
C1 N1 C5 C4 0.3(11) . . . . ?
C13 N1 C5 C4 177.0(6) . . . . ?
C3 C4 C5 N1 0.4(12) . . . . ?
C10 N2 C6 C7 -1.4(10) . . . . ?
C11 N2 C6 C7 -178.9(6) . . . . ?
N2 C6 C7 C8 1.7(11) . . . . ?
C6 C7 C8 C9 -1.1(12) . . . . ?
C7 C8 C9 C10 0.3(12) . . . . ?
C6 N2 C10 C9 0.6(11) . . . . ?
C11 N2 C10 C9 178.1(6) . . . . ?
C8 C9 C10 N2 -0.1(11) . . . . ?
C6 N2 C11 C12 -65.7(8) . . . . ?
C10 N2 C11 C12 116.8(7) . . . . ?
N2 C11 C12 C13 -61.8(8) . . . . ?
C5 N1 C13 C12 116.2(7) . . . . ?
C1 N1 C13 C12 -67.0(9) . . . . ?
C11 C12 C13 N1 -63.4(8) . . . . ?
